data_2235200
loop_
_publ_author_name
'Anuradha, T.'
'Devaraj, A.'
'Seshadri, P. R.'
'Bakthadoss, M.'

_publ_section_title
;
 Methyl (<i>E</i>)-2-[(2-nitrophenoxy)methyl]-3-phenylacrylate
;
_journal_coeditor_code PV2539
_journal_issue 6
_journal_name_full 'Acta Crystallographica Section E'
_journal_page_first o1748
_journal_paper_doi 10.1107/S1600536812021009
_journal_volume 68
_journal_year 2012
_chemical_formula_iupac 'C17 H15 N O5'
_chemical_formula_moiety 'C17 H15 N O5'
_chemical_formula_sum 'C17 H15 N O5'
_chemical_formula_weight 313.30
_chemical_name_systematic
;
Methyl (<i>E</i>)-2-[(2-nitrophenoxy)methyl]-3-phenylacrylate
;
_space_group_IT_number 15
_symmetry_cell_setting monoclinic
_symmetry_space_group_name_Hall '-C 2yc'
_symmetry_space_group_name_H-M 'C 1 2/c 1'
_atom_sites_solution_hydrogens geom
_atom_sites_solution_primary direct
_atom_sites_solution_secondary difmap
_audit_creation_method SHELXL-97
_cell_angle_alpha 90.00
_cell_angle_beta 121.661(3)
_cell_angle_gamma 90.00
_cell_formula_units_Z 8
_cell_length_a 24.0511(10)
_cell_length_b 7.8521(3)
_cell_length_c 19.7403(9)
_cell_measurement_reflns_used 3695
_cell_measurement_temperature 293
_cell_measurement_theta_max 27.7
_cell_measurement_theta_min 2.2
_cell_volume 3173.1(3)
_computing_cell_refinement 'SAINT (Bruker, 2008)'
_computing_data_collection 'APEX2 (Bruker, 2008)'
_computing_data_reduction 'SAINT (Bruker, 2008)'
_computing_molecular_graphics 'ORTEP-3 (Farrugia, 1997)'
_computing_publication_material 'PLATON (Spek, 2009) and publCIF (Westrip, 2010)'
_computing_structure_refinement 'SHELXL97 (Sheldrick, 2008)'
_computing_structure_solution 'SHELXS97 (Sheldrick, 2008)'
_diffrn_ambient_temperature 293
_diffrn_measured_fraction_theta_full 0.997
_diffrn_measured_fraction_theta_max 0.997
_diffrn_measurement_device_type 'Bruker SMART APEXII area-detector'
_diffrn_measurement_method '\w and \f scans'
_diffrn_radiation_monochromator graphite
_diffrn_radiation_source 'fine-focus sealed tube'
_diffrn_radiation_type MoK\a
_diffrn_radiation_wavelength 0.71073
_diffrn_reflns_av_R_equivalents 0.0306
_diffrn_reflns_av_sigmaI/netI 0.0187
_diffrn_reflns_limit_h_max 31
_diffrn_reflns_limit_h_min -31
_diffrn_reflns_limit_k_max 10
_diffrn_reflns_limit_k_min -10
_diffrn_reflns_limit_l_max 25
_diffrn_reflns_limit_l_min -25
_diffrn_reflns_number 32853
_diffrn_reflns_theta_full 27.67
_diffrn_reflns_theta_max 27.67
_diffrn_reflns_theta_min 2.18
_diffrn_standards_number 0
_exptl_absorpt_coefficient_mu 0.098
_exptl_absorpt_correction_T_max 0.9808
_exptl_absorpt_correction_T_min 0.9713
_exptl_absorpt_correction_type multi-scan
_exptl_absorpt_process_details '(SADABS; Bruker, 2008)'
_exptl_crystal_colour colourless
_exptl_crystal_density_diffrn 1.312
_exptl_crystal_density_method 'not measured'
_exptl_crystal_description block
_exptl_crystal_F_000 1312
_exptl_crystal_size_max 0.30
_exptl_crystal_size_mid 0.20
_exptl_crystal_size_min 0.20
_refine_diff_density_max 0.179
_refine_diff_density_min -0.231
_refine_ls_extinction_method none
_refine_ls_goodness_of_fit_ref 1.116
_refine_ls_hydrogen_treatment constr
_refine_ls_matrix_type full
_refine_ls_number_parameters 212
_refine_ls_number_reflns 3695
_refine_ls_number_restraints 0
_refine_ls_restrained_S_all 1.116
_refine_ls_R_factor_all 0.0849
_refine_ls_R_factor_gt 0.0521
_refine_ls_shift/su_max 0.008
_refine_ls_shift/su_mean 0.001
_refine_ls_structure_factor_coef Fsqd
_refine_ls_weighting_details 'calc w=1/[\s^2^(Fo^2^)+(0.0548P)^2^+1.2534P] where P=(Fo^2^+2Fc^2^)/3'
_refine_ls_weighting_scheme calc
_refine_ls_wR_factor_gt 0.1219
_refine_ls_wR_factor_ref 0.1452
_reflns_number_gt 2356
_reflns_number_total 3695
_reflns_threshold_expression I>2sigma(I)
_cod_data_source_file pv2539.cif
_cod_data_source_block I
_cod_original_cell_volume 3173.1(2)
_cod_original_sg_symbol_H-M 'C 2/c'
_cod_database_code 2235200
_cod_database_fobs_code 2235200

loop_
_symmetry_equiv_pos_as_xyz
'x, y, z'
'-x, y, -z+1/2'
'x+1/2, y+1/2, z'
'-x+1/2, y+1/2, -z+1/2'
'-x, -y, -z'
'x, -y, z-1/2'
'-x+1/2, -y+1/2, -z'
'x+1/2, -y+1/2, z-1/2'

loop_
_atom_site_type_symbol
_atom_site_label
_atom_site_fract_x
_atom_site_fract_y
_atom_site_fract_z
_atom_site_U_iso_or_equiv
_atom_site_adp_type
_atom_site_calc_flag
_atom_site_refinement_flags
_atom_site_occupancy
_atom_site_symmetry_multiplicity
_atom_site_disorder_assembly
_atom_site_disorder_group
C C1 0.04775(8) 0.71127(19) -0.03978(10) 0.0530(4) Uani d . 1 1 . .
C C2 -0.00796(9) 0.7393(2) -0.11206(11) 0.0646(5) Uani d . 1 1 . .
H H2 -0.0326 0.6479 -0.1435 0.078 Uiso calc R 1 1 . .
C C3 -0.02733(9) 0.9032(2) -0.13791(12) 0.0722(5) Uani d . 1 1 . .
H H3 -0.0652 0.9239 -0.1868 0.087 Uiso calc R 1 1 . .
C C4 0.00989(9) 1.0359(2) -0.09087(11) 0.0684(5) Uani d . 1 1 . .
H H4 -0.0035 1.1470 -0.1080 0.082 Uiso calc R 1 1 . .
C C5 0.06650(8) 1.0086(2) -0.01904(10) 0.0581(4) Uani d . 1 1 . .
H H5 0.0912 1.1008 0.0115 0.070 Uiso calc R 1 1 . .
C C6 0.08709(7) 0.84407(19) 0.00821(9) 0.0494(4) Uani d . 1 1 B .
C C7 0.18319(8) 0.9397(2) 0.12608(10) 0.0561(4) Uani d . 1 1 B .
H H7A 0.1617 0.9959 0.1501 0.067 Uiso calc R 1 1 . .
H H7B 0.1897 1.0228 0.0945 0.067 Uiso calc R 1 1 . .
C C8 0.24735(8) 0.8703(2) 0.18938(11) 0.0598(4) Uani d . 1 1 . .
C C9 0.26255(9) 0.8346(2) 0.26281(11) 0.0698(5) Uani d . 1 1 B .
H H9 0.3061 0.8069 0.2985 0.084 Uiso calc R 1 1 A 1
O O5 0.14319(5) 0.80287(13) 0.07619(7) 0.0586(3) Uani d . 1 1 . .
N N1 0.06558(8) 0.53526(19) -0.01355(12) 0.0696(4) Uani d . 1 1 . .
O O1 0.08558(8) 0.49972(19) 0.05526(11) 0.1018(6) Uani d . 1 1 . .
O O2 0.05728(10) 0.43151(19) -0.06366(12) 0.1139(6) Uani d . 1 1 . .
O O3 0.35656(19) 0.8059(6) 0.2290(2) 0.1002(11) Uani d P 0.683(3) 1 B 1
O O4 0.28384(12) 0.8651(4) 0.1015(2) 0.0720(7) Uani d P 0.683(3) 1 B 1
C C17 0.33209(17) 0.8375(5) 0.0840(2) 0.0942(9) Uani d P 0.683(3) 1 B 1
H H17A 0.3619 0.9319 0.1028 0.141 Uiso calc PR 0.683(3) 1 B 1
H H17B 0.3123 0.8267 0.0274 0.141 Uiso calc PR 0.683(3) 1 B 1
H H17C 0.3554 0.7348 0.1095 0.141 Uiso calc PR 0.683(3) 1 B 1
C C16 0.30259(19) 0.8415(5) 0.1786(2) 0.0616(8) Uani d P 0.683(3) 1 B 1
O O3' 0.2676(4) 0.9073(12) 0.0829(6) 0.1002(11) Uani d P 0.317(3) 1 B 2
O O4' 0.3504(4) 0.8074(11) 0.2006(4) 0.0720(7) Uani d P 0.317(3) 1 B 2
C C17' 0.3931(4) 0.8028(11) 0.1689(5) 0.0942(9) Uani d P 0.317(3) 1 B 2
H H17D 0.3785 0.7156 0.1291 0.141 Uiso calc PR 0.317(3) 1 B 2
H H17E 0.4369 0.7786 0.2112 0.141 Uiso calc PR 0.317(3) 1 B 2
H H17F 0.3919 0.9111 0.1457 0.141 Uiso calc PR 0.317(3) 1 B 2
C C16' 0.2889(5) 0.8675(13) 0.1467(6) 0.0616(8) Uani d P 0.317(3) 1 B 2
C C10 0.21965(15) 0.8329(3) 0.29588(16) 0.0693(5) Uani d P 0.705(5) 1 B 1
C C11 0.15778(8) 0.76028(14) 0.24978(8) 0.0740(6) Uani d P 0.705(5) 1 B 1
H H11 0.1441 0.7189 0.1992 0.089 Uiso calc PR 0.705(5) 1 B 1
C C12 0.11639(8) 0.74947(14) 0.27897(8) 0.0868(8) Uani d PR 0.705(5) 1 B 1
H H12 0.0750 0.7020 0.2478 0.104 Uiso calc PR 0.705(5) 1 B 1
C C13 0.13684(8) 0.80956(14) 0.35480(8) 0.0957(11) Uani d PR 0.705(5) 1 B 1
H H13 0.1091 0.8023 0.3743 0.115 Uiso calc PR 0.705(5) 1 B 1
C C14 0.19868(8) 0.88046(14) 0.40143(8) 0.1047(12) Uani d PR 0.705(5) 1 B 1
H H14 0.2124 0.9207 0.4522 0.126 Uiso calc PR 0.705(5) 1 B 1
C C15 0.24007(8) 0.89128(14) 0.37224(8) 0.0906(8) Uani d PR 0.705(5) 1 B 1
H H15 0.2816 0.9377 0.4038 0.109 Uiso calc PR 0.705(5) 1 B 1
C C10' 0.22131(8) 0.82692(14) 0.29177(8) 0.0693(5) Uani d PR 0.295(5) 1 B 2
C C11' 0.15763(8) 0.76783(14) 0.25774(8) 0.0740(6) Uani d PR 0.295(5) 1 B 2
H H11' 0.1350 0.7290 0.2054 0.089 Uiso calc PR 0.295(5) 1 B 2
C C12' 0.12776(8) 0.76678(14) 0.30186(8) 0.0868(8) Uani d PR 0.295(5) 1 B 2
H H12' 0.0851 0.7272 0.2791 0.104 Uiso calc PR 0.295(5) 1 B 2
C C13' 0.16156(8) 0.82481(14) 0.38001(8) 0.0957(11) Uani d PR 0.295(5) 1 B 2
H H13' 0.1416 0.8241 0.4095 0.115 Uiso calc PR 0.295(5) 1 B 2
C C14' 0.22524(8) 0.88390(14) 0.41404(8) 0.1047(12) Uani d PR 0.295(5) 1 B 2
H H14' 0.2479 0.9227 0.4663 0.126 Uiso calc PR 0.295(5) 1 B 2
C C15' 0.25511(8) 0.88495(14) 0.36992(8) 0.0906(8) Uani d PR 0.295(5) 1 B 2
H H15' 0.2977 0.9245 0.3927 0.109 Uiso calc PR 0.295(5) 1 B 2

loop_
_atom_site_aniso_label
_atom_site_aniso_U_11
_atom_site_aniso_U_22
_atom_site_aniso_U_33
_atom_site_aniso_U_12
_atom_site_aniso_U_13
_atom_site_aniso_U_23
C1 0.0514(9) 0.0474(8) 0.0629(10) -0.0054(7) 0.0317(8) -0.0016(7)
C2 0.0574(10) 0.0612(10) 0.0651(11) -0.0131(8) 0.0252(9) -0.0118(8)
C3 0.0590(11) 0.0702(12) 0.0622(11) -0.0030(9) 0.0144(9) 0.0014(9)
C4 0.0630(11) 0.0555(9) 0.0670(12) 0.0017(8) 0.0206(10) 0.0051(8)
C5 0.0567(10) 0.0485(8) 0.0574(10) -0.0040(7) 0.0219(8) -0.0024(7)
C6 0.0476(9) 0.0510(8) 0.0501(9) -0.0043(6) 0.0260(8) -0.0011(7)
C7 0.0545(9) 0.0500(8) 0.0536(9) -0.0059(7) 0.0213(8) -0.0018(7)
C8 0.0514(9) 0.0539(9) 0.0609(11) -0.0018(7) 0.0204(8) -0.0026(8)
C9 0.0615(11) 0.0590(10) 0.0628(12) 0.0052(8) 0.0146(9) 0.0041(8)
O5 0.0540(7) 0.0487(6) 0.0561(7) -0.0037(5) 0.0172(6) 0.0015(5)
N1 0.0605(9) 0.0495(8) 0.0984(13) -0.0112(7) 0.0414(9) -0.0019(8)
O1 0.1010(12) 0.0756(10) 0.1010(12) -0.0169(8) 0.0338(10) 0.0265(9)
O2 0.1455(16) 0.0531(8) 0.1600(17) -0.0084(9) 0.0919(14) -0.0197(10)
O3 0.0626(15) 0.140(2) 0.078(2) 0.0263(14) 0.0233(18) 0.008(2)
O4 0.0476(14) 0.0938(16) 0.069(2) 0.0054(10) 0.0265(15) 0.0008(13)
C17 0.086(2) 0.120(3) 0.099(2) -0.0060(19) 0.0632(18) -0.003(2)
C16 0.049(2) 0.0636(17) 0.051(3) 0.0007(14) 0.012(2) 0.0024(17)
O3' 0.0626(15) 0.140(2) 0.078(2) 0.0263(14) 0.0233(18) 0.008(2)
O4' 0.0476(14) 0.0938(16) 0.069(2) 0.0054(10) 0.0265(15) 0.0008(13)
C17' 0.086(2) 0.120(3) 0.099(2) -0.0060(19) 0.0632(18) -0.003(2)
C16' 0.049(2) 0.0636(17) 0.051(3) 0.0007(14) 0.012(2) 0.0024(17)
C10 0.0848(14) 0.0554(10) 0.0554(11) 0.0092(9) 0.0284(10) 0.0094(8)
C11 0.0916(15) 0.0683(12) 0.0651(12) 0.0022(10) 0.0432(12) 0.0089(9)
C12 0.106(2) 0.0881(16) 0.0731(18) 0.0032(14) 0.0516(17) 0.0131(14)
C13 0.127(3) 0.0971(19) 0.079(2) 0.009(2) 0.065(2) 0.0098(17)
C14 0.136(4) 0.106(2) 0.084(2) -0.004(2) 0.066(3) -0.0063(16)
C15 0.109(2) 0.0903(17) 0.0643(13) -0.0018(14) 0.0402(15) -0.0044(12)
C10' 0.0848(14) 0.0554(10) 0.0554(11) 0.0092(9) 0.0284(10) 0.0094(8)
C11' 0.0916(15) 0.0683(12) 0.0651(12) 0.0022(10) 0.0432(12) 0.0089(9)
C12' 0.106(2) 0.0881(16) 0.0731(18) 0.0032(14) 0.0516(17) 0.0131(14)
C13' 0.127(3) 0.0971(19) 0.079(2) 0.009(2) 0.065(2) 0.0098(17)
C14' 0.136(4) 0.106(2) 0.084(2) -0.004(2) 0.066(3) -0.0063(16)
C15' 0.109(2) 0.0903(17) 0.0643(13) -0.0018(14) 0.0402(15) -0.0044(12)

loop_
_atom_type_symbol
_atom_type_description
_atom_type_scat_dispersion_real
_atom_type_scat_dispersion_imag
_atom_type_scat_source
C C 0.0033 0.0016 'International Tables Vol C Tables 4.2.6.8 and 6.1.1.4'
H H 0.0000 0.0000 'International Tables Vol C Tables 4.2.6.8 and 6.1.1.4'
O O 0.0106 0.0060 'International Tables Vol C Tables 4.2.6.8 and 6.1.1.4'
N N 0.0061 0.0033 'International Tables Vol C Tables 4.2.6.8 and 6.1.1.4'

loop_
_geom_angle_atom_site_label_1
_geom_angle_atom_site_label_2
_geom_angle_atom_site_label_3
_geom_angle
C2 C1 C6 122.17(15)
C2 C1 N1 117.84(15)
C6 C1 N1 119.98(15)
C1 C2 C3 119.61(16)
C1 C2 H2 120.2
C3 C2 H2 120.2
C4 C3 C2 119.18(17)
C4 C3 H3 120.4
C2 C3 H3 120.4
C3 C4 C5 121.49(17)
C3 C4 H4 119.3
C5 C4 H4 119.3
C4 C5 C6 120.32(15)
C4 C5 H5 119.8
C6 C5 H5 119.8
O5 C6 C5 125.12(14)
O5 C6 C1 117.65(14)
C5 C6 C1 117.19(14)
O5 C7 C8 109.18(13)
O5 C7 H7A 109.8
C8 C7 H7A 109.8
O5 C7 H7B 109.8
C8 C7 H7B 109.8
H7A C7 H7B 108.3
C9 C8 C16 112.0(2)
C9 C8 C7 124.38(17)
C16 C8 C7 123.5(2)
C9 C8 C16' 132.8(4)
C7 C8 C16' 102.7(4)
C8 C9 C10' 128.02(17)
C8 C9 C10 128.86(19)
C8 C9 H9 115.6
C10' C9 H9 116.4
C10 C9 H9 115.6
C6 O5 C7 117.59(12)
O1 N1 O2 123.87(18)
O1 N1 C1 119.05(16)
O2 N1 C1 117.03(18)
C16 O4 C17 115.4(3)
O3 C16 O4 123.3(4)
O3 C16 C8 126.3(3)
O4 C16 C8 110.4(3)
C16' O4' C17' 113.0(8)
O4' C17' H17D 109.5
O4' C17' H17E 109.5
H17D C17' H17E 109.5
O4' C17' H17F 109.5
H17D C17' H17F 109.5
H17E C17' H17F 109.5
O3' C16' O4' 129.3(12)
O3' C16' C8 122.6(9)
O4' C16' C8 108.1(7)
C15 C10 C11 119.3(3)
C15 C10 C9 122.8(2)
C11 C10 C9 117.9(2)
C12 C11 C10 120.36(15)
C12 C11 H11 119.8
C10 C11 H11 119.8
C11 C12 C13 120.0
C11 C12 H12 120.0
C13 C12 H12 120.0
C12 C13 C14 120.0
C12 C13 H13 120.0
C14 C13 H13 120.0
C13 C14 C15 120.0
C13 C14 H14 120.0
C15 C14 H14 120.0
C14 C15 C10 120.35(15)
C14 C15 H15 119.8
C10 C15 H15 119.8
C9 C10' C11' 131.51(10)
C9 C10' C15' 108.43(10)
C11' C10' C15' 120.0
C12' C11' C10' 120.0
C12' C11' H11' 120.0
C10' C11' H11' 120.0
C11' C12' C13' 120.0
C11' C12' H12' 120.0
C13' C12' H12' 120.0
C14' C13' C12' 120.0
C14' C13' H13' 120.0
C12' C13' H13' 120.0
C13' C14' C15' 120.0
C13' C14' H14' 120.0
C15' C14' H14' 120.0
C10' C15' C14' 120.0
C10' C15' H15' 120.0
C14' C15' H15' 120.0

loop_
_geom_bond_atom_site_label_1
_geom_bond_atom_site_label_2
_geom_bond_distance
C1 C2 1.369(2)
C1 C6 1.392(2)
C1 N1 1.459(2)
C2 C3 1.372(3)
C2 H2 0.9300
C3 C4 1.370(2)
C3 H3 0.9300
C4 C5 1.372(2)
C4 H4 0.9300
C5 C6 1.387(2)
C5 H5 0.9300
C6 O5 1.3510(18)
C7 O5 1.4334(18)
C7 C8 1.489(2)
C7 H7A 0.9700
C7 H7B 0.9700
C8 C9 1.325(3)
C8 C16 1.469(5)
C8 C16' 1.610(13)
C9 C10' 1.382(3)
C9 C10 1.483(4)
C9 H9 0.9300
N1 O1 1.212(2)
N1 O2 1.214(2)
O3 C16 1.182(5)
O4 C16 1.353(4)
O4 C17 1.392(4)
C17 H17A 0.9600
C17 H17B 0.9600
C17 H17C 0.9600
O3' C16' 1.126(14)
O4' C16' 1.375(14)
O4' C17' 1.456(9)
C17' H17D 0.9600
C17' H17E 0.9600
C17' H17F 0.9600
C10 C15 1.395(3)
C10 C11 1.395(4)
C11 C12 1.3900
C11 H11 0.9300
C12 C13 1.3900
C12 H12 0.9300
C13 C14 1.3900
C13 H13 0.9300
C14 C15 1.3900
C14 H14 0.9300
C15 H15 0.9300
C10' C11' 1.3900
C10' C15' 1.3900
C11' C12' 1.3900
C11' H11' 0.9300
C12' C13' 1.3900
C12' H12' 0.9300
C13' C14' 1.3900
C13' H13' 0.9300
C14' C15' 1.3900
C14' H14' 0.9300
C15' H15' 0.9300

loop_
_geom_hbond_atom_site_label_D
_geom_hbond_atom_site_label_H
_geom_hbond_atom_site_label_A
_geom_hbond_site_symmetry_A
_geom_hbond_distance_DH
_geom_hbond_distance_HA
_geom_hbond_distance_DA
_geom_hbond_angle_DHA
C9 H9 O3 . 0.93 2.26 2.683(5) 106.9
C11 H11 O5 . 0.93 2.51 3.2734(17) 140.1
C2 H2 O3 8_465 0.93 2.56 3.140(4) 121.1
C3 H3 O3 8_465 0.93 2.51 3.114(5) 123.3
C4 H4 O2 1_565 0.93 2.56 3.255(2) 131.9

loop_
_geom_torsion_atom_site_label_1
_geom_torsion_atom_site_label_2
_geom_torsion_atom_site_label_3
_geom_torsion_atom_site_label_4
_geom_torsion
C6 C1 C2 C3 -1.9(3)
N1 C1 C2 C3 178.29(17)
C1 C2 C3 C4 0.4(3)
C2 C3 C4 C5 0.9(3)
C3 C4 C5 C6 -0.8(3)
C4 C5 C6 O5 177.10(16)
C4 C5 C6 C1 -0.6(3)
C2 C1 C6 O5 -175.93(15)
N1 C1 C6 O5 3.9(2)
C2 C1 C6 C5 2.0(2)
N1 C1 C6 C5 -178.22(15)
O5 C7 C8 C9 -97.96(19)
O5 C7 C8 C16 85.3(3)
O5 C7 C8 C16' 85.9(4)
C16 C8 C9 C10' -171.5(2)
C7 C8 C9 C10' 11.4(3)
C16' C8 C9 C10' -173.8(5)
C16 C8 C9 C10 -174.4(2)
C7 C8 C9 C10 8.5(3)
C16' C8 C9 C10 -176.7(5)
C5 C6 O5 C7 3.1(2)
C1 C6 O5 C7 -179.15(14)
C8 C7 O5 C6 -169.94(14)
C2 C1 N1 O1 -137.99(18)
C6 C1 N1 O1 42.2(2)
C2 C1 N1 O2 39.7(2)
C6 C1 N1 O2 -140.11(18)
C17 O4 C16 O3 2.7(6)
C17 O4 C16 C8 -178.7(3)
C9 C8 C16 O3 -6.5(5)
C7 C8 C16 O3 170.6(4)
C16' C8 C16 O3 168.8(17)
C9 C8 C16 O4 174.8(2)
C7 C8 C16 O4 -8.1(4)
C16' C8 C16 O4 -9.8(12)
C17' O4' C16' O3' 2.5(17)
C17' O4' C16' C8 -178.7(6)
C9 C8 C16' O3' -177.7(8)
C16 C8 C16' O3' 176(2)
C7 C8 C16' O3' -2.1(12)
C9 C8 C16' O4' 3.4(11)
C16 C8 C16' O4' -2.5(9)
C7 C8 C16' O4' 179.0(6)
C8 C9 C10 C15 -141.3(2)
C10' C9 C10 C15 148(3)
C8 C9 C10 C11 42.5(3)
C10' C9 C10 C11 -28(3)
C15 C10 C11 C12 1.3(3)
C9 C10 C11 C12 177.64(13)
C10 C11 C12 C13 -0.67(14)
C11 C12 C13 C14 0.0
C12 C13 C14 C15 0.0
C13 C14 C15 C10 0.66(14)
C11 C10 C15 C14 -1.3(3)
C9 C10 C15 C14 -177.45(14)
C8 C9 C10' C11' 37.6(2)
C10 C9 C10' C11' 149(3)
C8 C9 C10' C15' -145.33(17)
C10 C9 C10' C15' -34(3)
C9 C10' C11' C12' 176.81(12)
C15' C10' C11' C12' 0.0
C10' C11' C12' C13' 0.0
C11' C12' C13' C14' 0.0
C12' C13' C14' C15' 0.0
C9 C10' C15' C14' -177.49(9)
C11' C10' C15' C14' 0.0
C13' C14' C15' C10' 0.0
